data_2200333
loop_
_publ_author_name
'Britton, Doyle'

_publ_section_title
;Bis[(\m-1,3-diphenylpropane-1,3-dionato-<i>O</i>,<i>O</i>':<i>O</i>')dimethylthallium],
 [(CH~3~)~2~Tl(bzbz)]~2~
;
_journal_issue 5
_journal_name_full 'Acta Crystallographica Section E'
_journal_page_first m176
_journal_page_last m178
_journal_paper_doi 10.1107/S1600536801005311
_journal_volume 57
_journal_year 2001
_chemical_formula_iupac '[Tl2 (C H3)4 (C15 H11 O2)2]'
_chemical_formula_moiety 'C34 H34 O4 Tl2'
_chemical_formula_sum 'C34 H34 O4 Tl2'
_chemical_formula_weight 915.35
_chemical_name_systematic
;
Bis[(\m-1,3-diphenylpropane-1,3-dionato-O,O':O')dimethylthallium]
;
_space_group_IT_number 61
_symmetry_cell_setting orthorhombic
_symmetry_space_group_name_Hall '-P 2ac 2ab'
_symmetry_space_group_name_H-M 'P b c a'
_cell_angle_alpha 90.00
_cell_angle_beta 90.00
_cell_angle_gamma 90.00
_cell_formula_units_Z 12
_cell_length_a 14.0160(7)
_cell_length_b 38.4862(12)
_cell_length_c 17.2175(5)
_cell_measurement_reflns_used 7473
_cell_measurement_temperature 174(2)
_cell_measurement_theta_max 25.2
_cell_measurement_theta_min 1.1
_cell_volume 9287.5(6)
_computing_cell_refinement 'SAINT (Siemens, 1995)'
_computing_data_collection 'SMART (Siemens, 1995)'
_computing_data_reduction SAINT
_computing_molecular_graphics SHELXTL
_computing_publication_material SHELXTL
_computing_structure_refinement SHELXTL
_computing_structure_solution 'SHELXTL (Sheldrick, 1994)'
_diffrn_ambient_temperature 174(2)
_diffrn_measured_fraction_theta_full .995
_diffrn_measured_fraction_theta_max .995
_diffrn_measurement_device_type 'Siemens SMART area-detector'
_diffrn_measurement_method \w
_diffrn_radiation_monochromator graphite
_diffrn_radiation_source 'fine-focus sealed tube'
_diffrn_radiation_type MoK\a
_diffrn_radiation_wavelength .71073
_diffrn_reflns_av_R_equivalents .078
_diffrn_reflns_av_sigmaI/netI .041
_diffrn_reflns_limit_h_max 16
_diffrn_reflns_limit_h_min -15
_diffrn_reflns_limit_k_max 28
_diffrn_reflns_limit_k_min -45
_diffrn_reflns_limit_l_max 20
_diffrn_reflns_limit_l_min -20
_diffrn_reflns_number 45301
_diffrn_reflns_theta_full 25.18
_diffrn_reflns_theta_max 25.18
_diffrn_reflns_theta_min 1.06
_diffrn_standards_decay_% <1
_diffrn_standards_number 0
_exptl_absorpt_coefficient_mu 10.43
_exptl_absorpt_correction_T_max .124
_exptl_absorpt_correction_T_min .025
_exptl_absorpt_correction_type multi-scan
_exptl_absorpt_process_details '(SADABS; Sheldrick, 1996; Blessing, 1995)'
_exptl_crystal_colour colorless
_exptl_crystal_density_diffrn 1.964
_exptl_crystal_density_method 'not measured'
_exptl_crystal_description prism
_exptl_crystal_F_000 5184
_exptl_crystal_size_max .40
_exptl_crystal_size_mid .35
_exptl_crystal_size_min .20
_refine_diff_density_max 2.00
_refine_diff_density_min -2.31
_refine_ls_extinction_coef .000173(15)
_refine_ls_extinction_method SHELXTL
_refine_ls_goodness_of_fit_ref 1.136
_refine_ls_hydrogen_treatment constr
_refine_ls_matrix_type full
_refine_ls_number_parameters 542
_refine_ls_number_reflns 8309
_refine_ls_number_restraints 0
_refine_ls_restrained_S_all 1.136
_refine_ls_R_factor_all .057
_refine_ls_R_factor_gt .046
_refine_ls_shift/su_max .004
_refine_ls_shift/su_mean .000
_refine_ls_structure_factor_coef Fsqd
_refine_ls_weighting_details 'calc w = 1/[\s^2^(Fo^2^)+(0.042P)^2^+96.0P] where P = (Fo^2^+2Fc^2^)/3'
_refine_ls_weighting_scheme calc
_refine_ls_wR_factor_ref .107
_reflns_number_gt 7122
_reflns_number_total 8309
_reflns_threshold_expression >2\s(I)
_cod_data_source_file om6014.cif
_cod_data_source_block I
_cod_database_code 2200333
_cod_database_fobs_code 2200333

loop_
_symmetry_equiv_pos_as_xyz
'x, y, z'
'-x+1/2, -y, z+1/2'
'-x, y+1/2, -z+1/2'
'x+1/2, -y+1/2, -z'
'-x, -y, -z'
'x-1/2, y, -z-1/2'
'x, -y-1/2, z-1/2'
'-x-1/2, y-1/2, z'

loop_
_atom_site_label
_atom_site_fract_x
_atom_site_fract_y
_atom_site_fract_z
_atom_site_U_iso_or_equiv
_atom_site_adp_type
_atom_site_calc_flag
_atom_site_refinement_flags
_atom_site_occupancy
_atom_site_disorder_assembly
_atom_site_disorder_group
_atom_site_type_symbol
Tl1 -.07159(2) 1.017789(9) .403929(19) .02174(11) Uani d . 1 . . Tl
C11 -.1796(7) 1.0401(3) .4747(6) .038(3) Uani d . 1 . . C
H11A -.1525 1.0582 .5059 .057 Uiso calc R 1 . . H
H11B -.2062 1.0225 .5079 .057 Uiso calc R 1 . . H
H11C -.2290 1.0495 .4424 .057 Uiso calc R 1 . . H
C12 .0392(8) 1.0043(3) .3244(6) .034(2) Uani d . 1 . . C
H12A .0950 1.0179 .3353 .051 Uiso calc R 1 . . H
H12B .0183 1.0088 .2722 .051 Uiso calc R 1 . . H
H12C .0542 .9800 .3297 .051 Uiso calc R 1 . . H
O101 -.1734(4) .97419(17) .3376(4) .0265(14) Uani d . 1 . . O
O102 -.0627(4) .96556(16) .4847(4) .0254(14) Uani d . 1 . . O
C101 -.1620(6) .9421(2) .3364(5) .0204(18) Uani d . 1 . . C
C102 -.0730(6) .9344(2) .4628(5) .0207(18) Uani d . 1 . . C
C103 -.1162(7) .9222(2) .3940(5) .026(2) Uani d . 1 . . C
H10A -.1143 .8984 .3858 .031 Uiso calc R 1 . . H
C104 -.2041(6) .9221(2) .2698(5) .0225(19) Uani d . 1 . . C
C105 -.2827(7) .9360(3) .2317(5) .028(2) Uani d . 1 . . C
H10B -.3081 .9570 .2482 .034 Uiso calc R 1 . . H
C106 -.3233(8) .9189(3) .1694(6) .037(2) Uani d . 1 . . C
H10C -.3774 .9280 .1456 .045 Uiso calc R 1 . . H
C107 -.2840(7) .8882(3) .1422(6) .035(2) Uani d . 1 . . C
H10D -.3099 .8769 .0994 .042 Uiso calc R 1 . . H
C108 -.2059(9) .8748(3) .1799(6) .043(3) Uani d . 1 . . C
H10E -.1788 .8542 .1624 .052 Uiso calc R 1 . . H
C109 -.1672(8) .8916(3) .2433(6) .037(2) Uani d . 1 . . C
H10F -.1149 .8819 .2684 .044 Uiso calc R 1 . . H
C110 -.0394(6) .9070(2) .5181(5) .0208(18) Uani d . 1 . . C
C111 -.0603(7) .9087(3) .5968(5) .030(2) Uani d . 1 . . C
H11D -.0967 .9270 .6158 .036 Uiso calc R 1 . . H
C112 -.0275(8) .8835(3) .6473(6) .039(3) Uani d . 1 . . C
H11E -.0434 .8847 .6997 .047 Uiso calc R 1 . . H
C113 .0284(9) .8565(3) .6207(6) .039(3) Uani d . 1 . . C
H11F .0508 .8399 .6552 .047 Uiso calc R 1 . . H
C114 .0513(7) .8543(3) .5422(6) .033(2) Uani d . 1 . . C
H11G .0896 .8363 .5241 .040 Uiso calc R 1 . . H
C115 .0165(6) .8790(2) .4918(5) .0227(19) Uani d . 1 . . C
H11H .0303 .8772 .4391 .027 Uiso calc R 1 . . H
Tl2 .45666(2) .815981(9) .589562(18) .02148(11) Uani d . 1 . . Tl
C21 .5650(7) .8043(3) .6726(5) .032(2) Uani d . 1 . . C
H21A .5411 .8086 .7240 .048 Uiso calc R 1 . . H
H21B .6196 .8188 .6633 .048 Uiso calc R 1 . . H
H21C .5831 .7804 .6679 .048 Uiso calc R 1 . . H
C22 .3427(7) .8195(3) .5090(6) .036(2) Uani d . 1 . . C
H22A .2852 .8258 .5358 .054 Uiso calc R 1 . . H
H22B .3339 .7974 .4840 .054 Uiso calc R 1 . . H
H22C .3573 .8368 .4706 .054 Uiso calc R 1 . . H
O201 .3772(5) .85847(16) .6733(4) .0257(14) Uani d . 1 . . O
O202 .5195(4) .87196(16) .5467(4) .0250(14) Uani d . 1 . . O
C201 .3553(6) .8894(2) .6569(5) .0212(18) Uani d . 1 . . C
C202 .4730(6) .9000(2) .5471(5) .0203(18) Uani d . 1 . . C
C203 .3950(6) .9089(2) .5951(5) .0217(19) Uani d . 1 . . C
H20A .3662 .9302 .5849 .026 Uiso calc R 1 . . H
C204 .2804(6) .9066(2) .7072(5) .0205(18) Uani d . 1 . . C
C205 .2178(7) .8855(2) .7475(6) .030(2) Uani d . 1 . . C
H20B .2231 .8615 .7431 .036 Uiso calc R 1 . . H
C206 .1474(8) .8995(3) .7942(6) .038(3) Uani d . 1 . . C
H20C .1049 .8849 .8198 .046 Uiso calc R 1 . . H
C207 .1400(7) .9349(3) .8031(6) .033(2) Uani d . 1 . . C
H20D .0935 .9443 .8353 .040 Uiso calc R 1 . . H
C208 .2026(8) .9564(3) .7634(6) .035(2) Uani d . 1 . . C
H20E .1982 .9804 .7689 .042 Uiso calc R 1 . . H
C209 .2721(7) .9421(3) .7153(5) .031(2) Uani d . 1 . . C
H20F .3135 .9566 .6884 .037 Uiso calc R 1 . . H
C210 .5048(7) .9278(2) .4924(5) .027(2) Uani d . 1 . . C
C211 .4405(9) .9452(3) .4454(6) .040(3) Uani d . 1 . . C
H21D .3759 .9398 .4476 .048 Uiso calc R 1 . . H
C212 .4731(12) .9708(3) .3948(7) .060(4) Uani d . 1 . . C
H21E .4303 .9819 .3617 .072 Uiso calc R 1 . . H
C213 .5672(15) .9797(3) .3934(9) .076(6) Uani d . 1 . . C
H21F .5879 .9974 .3606 .092 Uiso calc R 1 . . H
C214 .6322(11) .9628(3) .4405(8) .059(4) Uani d . 1 . . C
H21G .6964 .9690 .4396 .071 Uiso calc R 1 . . H
C215 .6006(8) .9366(3) .4889(6) .038(3) Uani d . 1 . . C
H21H .6443 .9247 .5197 .046 Uiso calc R 1 . . H
Tl3 .64865(3) .853144(9) .42942(2) .02595(11) Uani d . 1 . . Tl
C31 .5560(9) .8683(3) .3396(6) .042(3) Uani d . 1 . . C
H31A .5861 .8643 .2904 .063 Uiso calc R 1 . . H
H31B .5416 .8926 .3448 .063 Uiso calc R 1 . . H
H31C .4981 .8551 .3427 .063 Uiso calc R 1 . . H
C32 .7529(7) .8460(3) .5174(6) .038(3) Uani d . 1 . . C
H32A .8118 .8387 .4942 .057 Uiso calc R 1 . . H
H32B .7314 .8286 .5532 .057 Uiso calc R 1 . . H
H32C .7625 .8675 .5446 .057 Uiso calc R 1 . . H
O301 .7118(5) .80958(17) .3373(4) .0334(16) Uani d . 1 . . O
O302 .5710(4) .79868(16) .4646(4) .0269(14) Uani d . 1 . . O
C301 .7197(6) .7774(2) .3461(5) .0229(19) Uani d . 1 . . C
C302 .6123(6) .7686(2) .4620(5) .0220(19) Uani d . 1 . . C
C303 .6806(7) .7578(3) .4080(5) .026(2) Uani d . 1 . . C
H30A .7030 .7352 .4133 .032 Uiso calc R 1 . . H
C304 .7817(6) .7589(2) .2871(5) .0234(19) Uani d . 1 . . C
C305 .8427(6) .7793(3) .2411(5) .027(2) Uani d . 1 . . C
H30B .8430 .8033 .2474 .032 Uiso calc R 1 . . H
C306 .9022(7) .7643(3) .1870(6) .035(2) Uani d . 1 . . C
H30C .9439 .7780 .1584 .042 Uiso calc R 1 . . H
C307 .8995(8) .7289(3) .1756(6) .040(3) Uani d . 1 . . C
H30D .9385 .7189 .1381 .048 Uiso calc R 1 . . H
C308 .8392(7) .7081(3) .2192(6) .033(2) Uani d . 1 . . C
H30E .8382 .6842 .2118 .039 Uiso calc R 1 . . H
C309 .7804(7) .7234(3) .2742(5) .027(2) Uani d . 1 . . C
H30F .7391 .7096 .3030 .033 Uiso calc R 1 . . H
C310 .5823(6) .7430(2) .5224(5) .0230(19) Uani d . 1 . . C
C311 .4874(6) .7329(2) .5294(5) .025(2) Uani d . 1 . . C
H31D .4419 .7420 .4957 .030 Uiso calc R 1 . . H
C312 .4605(7) .7098(3) .5853(6) .031(2) Uani d . 1 . . C
H31E .3968 .7032 .5890 .037 Uiso calc R 1 . . H
C313 .5256(8) .6961(3) .6363(6) .032(2) Uani d . 1 . . C
H31F .5061 .6803 .6741 .038 Uiso calc R 1 . . H
C314 .6204(7) .7058(3) .6309(5) .029(2) Uani d . 1 . . C
H31G .6649 .6968 .6655 .034 Uiso calc R 1 . . H
C315 .6489(7) .7289(3) .5740(5) .028(2) Uani d . 1 . . C
H31H .7128 .7352 .5701 .034 Uiso calc R 1 . . H

loop_
_atom_site_aniso_label
_atom_site_aniso_U_11
_atom_site_aniso_U_22
_atom_site_aniso_U_33
_atom_site_aniso_U_12
_atom_site_aniso_U_13
_atom_site_aniso_U_23
Tl1 .01876(18) .02276(19) .02369(19) .00087(13) -.00128(12) -.00216(13)
C11 .029(6) .042(6) .044(6) .008(5) .003(5) -.013(5)
C12 .038(6) .035(6) .030(5) -.004(5) .008(4) -.006(4)
O101 .023(3) .030(4) .026(3) -.003(3) -.006(3) -.004(3)
O102 .025(3) .024(3) .027(3) .001(3) .001(3) .000(3)
C101 .015(4) .027(5) .020(4) -.004(4) -.001(3) .004(4)
C102 .012(4) .032(5) .018(4) .004(4) -.001(3) -.003(4)
C103 .032(5) .018(4) .027(5) -.002(4) -.005(4) -.005(4)
C104 .016(4) .023(5) .029(5) .000(3) -.002(4) .002(4)
C105 .023(5) .034(5) .028(5) .002(4) -.005(4) -.002(4)
C106 .040(6) .042(6) .030(6) .001(5) -.015(5) -.003(5)
C107 .029(6) .047(6) .028(5) -.003(5) -.011(4) -.006(5)
C108 .058(8) .043(7) .028(6) .004(6) -.011(5) -.007(5)
C109 .036(6) .044(6) .030(5) .004(5) -.010(4) -.007(5)
C110 .013(4) .023(4) .027(5) -.007(4) .001(3) .001(4)
C111 .038(6) .032(5) .019(5) -.005(4) .003(4) -.001(4)
C112 .051(7) .047(7) .018(5) -.011(5) .002(4) .004(4)
C113 .051(7) .037(6) .030(6) -.005(5) -.005(5) .012(5)
C114 .034(6) .029(5) .037(6) -.002(4) -.010(4) .009(4)
C115 .018(5) .033(5) .017(4) -.003(4) -.001(3) -.001(4)
Tl2 .01980(19) .02310(19) .02154(18) -.00087(14) .00190(12) -.00050(13)
C21 .034(6) .040(6) .021(5) .005(4) .004(4) .001(4)
C22 .031(6) .034(6) .043(6) -.009(5) .006(5) -.004(5)
O201 .031(4) .022(3) .025(3) .004(3) .004(3) .002(3)
O202 .017(3) .028(4) .029(3) -.002(3) .000(3) .007(3)
C201 .023(5) .026(5) .015(4) -.003(4) -.007(3) .002(3)
C202 .017(4) .019(5) .024(5) -.004(4) .002(3) -.002(4)
C203 .012(4) .027(5) .026(5) .006(4) .005(3) .005(4)
C204 .018(4) .027(5) .016(4) .003(4) .003(3) .004(3)
C205 .029(5) .027(5) .036(5) .004(4) .009(4) .007(4)
C206 .034(6) .036(6) .045(6) .001(5) .021(5) .006(5)
C207 .030(5) .039(6) .030(5) .019(5) .011(4) .010(4)
C208 .043(6) .029(5) .032(6) .009(5) .008(5) -.002(4)
C209 .034(6) .032(5) .026(5) .000(4) .007(4) .006(4)
C210 .034(5) .025(5) .022(5) -.002(4) .011(4) -.005(4)
C211 .048(7) .035(6) .039(6) .002(5) .012(5) .003(5)
C212 .095(12) .045(7) .039(7) .005(8) .020(7) .016(6)
C213 .140(17) .030(7) .059(9) -.027(9) .052(10) .009(6)
C214 .072(10) .048(8) .056(8) -.031(7) .046(8) -.019(7)
C215 .036(6) .036(6) .043(6) -.014(5) .019(5) -.013(5)
Tl3 .02336(19) .0245(2) .0300(2) -.00162(14) .00578(14) -.00087(14)
C31 .052(7) .042(6) .031(6) .005(5) .007(5) .000(5)
C32 .026(5) .043(6) .046(6) -.007(5) .007(5) -.009(5)
O301 .040(4) .028(4) .032(4) .004(3) .013(3) .000(3)
O302 .019(3) .028(4) .034(4) .002(3) .004(3) .005(3)
C301 .017(4) .027(5) .025(5) .004(4) .001(3) .002(4)
C302 .017(4) .024(5) .024(5) .002(4) -.003(4) -.006(4)
C303 .021(5) .026(5) .032(5) .006(4) .007(4) .002(4)
C304 .018(4) .034(5) .018(4) .005(4) .000(3) -.002(4)
C305 .024(5) .036(5) .022(5) .000(4) .002(4) .001(4)
C306 .031(6) .041(6) .033(6) .002(5) .003(4) .005(5)
C307 .042(6) .057(7) .021(5) .026(5) .009(4) .003(5)
C308 .042(6) .027(5) .029(5) .012(4) .006(4) -.002(4)
C309 .023(5) .034(5) .025(5) .003(4) .008(4) .000(4)
C310 .025(5) .022(5) .022(5) .003(4) .004(4) -.007(4)
C311 .017(4) .034(5) .023(5) .000(4) -.002(4) -.006(4)
C312 .021(5) .041(6) .031(5) -.003(4) .007(4) -.006(4)
C313 .042(6) .027(5) .027(5) -.003(4) .008(4) .008(4)
C314 .032(6) .033(5) .021(5) .007(4) -.005(4) -.003(4)
C315 .020(5) .035(6) .030(5) .005(4) .001(4) -.003(4)

loop_
_atom_type_symbol
_atom_type_description
_atom_type_scat_dispersion_real
_atom_type_scat_dispersion_imag
_atom_type_scat_source
C C .0033 .0016 'International Tables Vol C Tables 4.2.6.8 and 6.1.1.4'
H H .0000 .0000 'International Tables Vol C Tables 4.2.6.8 and 6.1.1.4'
O O .0106 .0060 'International Tables Vol C Tables 4.2.6.8 and 6.1.1.4'
Tl Tl -2.8358 9.6688 'International Tables Vol C Tables 4.2.6.8 and 6.1.1.4'

loop_
_geom_angle_atom_site_label_1
_geom_angle_atom_site_label_2
_geom_angle_atom_site_label_3
_geom_angle_site_symmetry_3
_geom_angle
_geom_angle_publ_flag
C11 Tl1 C12 . 170.0(4) y
C11 Tl1 O102 . 92.4(4) ?
C12 Tl1 O102 . 97.3(3) ?
C11 Tl1 O101 . 97.3(3) ?
C12 Tl1 O101 . 87.6(3) ?
O102 Tl1 O101 . 74.7(2) y
C11 Tl1 O102 5_576 89.6(3) ?
C12 Tl1 O102 5_576 90.3(3) ?
O102 Tl1 O102 5_576 76.2(2) y
O101 Tl1 O102 5_576 150.3(2) y
Tl1 C11 H11A . 109.5 ?
Tl1 C11 H11B . 109.5 ?
H11A C11 H11B . 109.5 ?
Tl1 C11 H11C . 109.5 ?
H11A C11 H11C . 109.5 ?
H11B C11 H11C . 109.5 ?
Tl1 C12 H12A . 109.5 ?
Tl1 C12 H12B . 109.5 ?
H12A C12 H12B . 109.5 ?
Tl1 C12 H12C . 109.5 ?
H12A C12 H12C . 109.5 ?
H12B C12 H12C . 109.5 ?
C101 O101 Tl1 . 127.2(5) ?
C102 O102 Tl1 . 127.1(6) ?
C102 O102 Tl1 5_576 120.3(5) ?
Tl1 O102 Tl1 5_576 103.8(2) ?
O101 C101 C103 . 125.8(8) ?
O101 C101 C104 . 118.0(7) ?
C103 C101 C104 . 116.1(8) ?
O102 C102 C103 . 127.8(8) ?
O102 C102 C110 . 116.2(8) ?
C103 C102 C110 . 115.9(8) ?
C101 C103 C102 . 127.5(9) ?
C101 C103 H10A . 116.2 ?
C102 C103 H10A . 116.2 ?
C109 C104 C105 . 118.4(9) ?
C109 C104 C101 . 123.3(8) ?
C105 C104 C101 . 118.3(8) ?
C106 C105 C104 . 120.7(9) ?
C106 C105 H10B . 119.7 ?
C104 C105 H10B . 119.7 ?
C105 C106 C107 . 120.3(10) ?
C105 C106 H10C . 119.9 ?
C107 C106 H10C . 119.9 ?
C108 C107 C106 . 118.6(10) ?
C108 C107 H10D . 120.7 ?
C106 C107 H10D . 120.7 ?
C107 C108 C109 . 120.7(11) ?
C107 C108 H10E . 119.6 ?
C109 C108 H10E . 119.6 ?
C104 C109 C108 . 121.3(10) ?
C104 C109 H10F . 119.3 ?
C108 C109 H10F . 119.3 ?
C111 C110 C115 . 117.9(9) ?
C111 C110 C102 . 121.5(8) ?
C115 C110 C102 . 120.5(8) ?
C112 C111 C110 . 120.7(10) ?
C112 C111 H11D . 119.6 ?
C110 C111 H11D . 119.6 ?
C113 C112 C111 . 120.6(10) ?
C113 C112 H11E . 119.7 ?
C111 C112 H11E . 119.7 ?
C112 C113 C114 . 120.1(10) ?
C112 C113 H11F . 120.0 ?
C114 C113 H11F . 120.0 ?
C115 C114 C113 . 119.1(10) ?
C115 C114 H11G . 120.4 ?
C113 C114 H11G . 120.4 ?
C114 C115 C110 . 121.5(9) ?
C114 C115 H11H . 119.2 ?
C110 C115 H11H . 119.2 ?
C22 Tl2 C21 . 171.2(4) y
C22 Tl2 O202 . 91.0(3) ?
C21 Tl2 O202 . 97.6(3) ?
C22 Tl2 O201 . 90.0(3) ?
C21 Tl2 O201 . 94.0(3) ?
O202 Tl2 O201 . 75.6(2) y
C22 Tl2 O302 . 86.7(3) ?
C21 Tl2 O302 . 93.4(3) ?
O202 Tl2 O302 . 76.6(2) y
O201 Tl2 O302 . 152.0(2) y
Tl2 C21 H21A . 109.5 ?
Tl2 C21 H21B . 109.5 ?
H21A C21 H21B . 109.5 ?
Tl2 C21 H21C . 109.5 ?
H21A C21 H21C . 109.5 ?
H21B C21 H21C . 109.5 ?
Tl2 C22 H22A . 109.5 ?
Tl2 C22 H22B . 109.5 ?
H22A C22 H22B . 109.5 ?
Tl2 C22 H22C . 109.5 ?
H22A C22 H22C . 109.5 ?
H22B C22 H22C . 109.5 ?
C201 O201 Tl2 . 127.6(6) ?
C202 O202 Tl2 . 124.6(5) ?
O201 C201 C203 . 125.0(8) ?
O201 C201 C204 . 117.0(8) ?
C203 C201 C204 . 118.0(8) ?
O202 C202 C203 . 127.5(8) ?
O202 C202 C210 . 117.1(8) ?
C203 C202 C210 . 115.4(8) ?
C202 C203 C201 . 128.0(8) ?
C202 C203 H20A . 116.0 ?
C201 C203 H20A . 116.0 ?
C209 C204 C205 . 118.6(8) ?
C209 C204 C201 . 123.4(8) ?
C205 C204 C201 . 118.0(8) ?
C206 C205 C204 . 121.1(9) ?
C206 C205 H20B . 119.5 ?
C204 C205 H20B . 119.5 ?
C207 C206 C205 . 120.3(9) ?
C207 C206 H20C . 119.8 ?
C205 C206 H20C . 119.8 ?
C206 C207 C208 . 119.3(9) ?
C206 C207 H20D . 120.3 ?
C208 C207 H20D . 120.3 ?
C207 C208 C209 . 120.0(9) ?
C207 C208 H20E . 120.0 ?
C209 C208 H20E . 120.0 ?
C204 C209 C208 . 120.8(9) ?
C204 C209 H20F . 119.6 ?
C208 C209 H20F . 119.6 ?
C211 C210 C215 . 119.1(10) ?
C211 C210 C202 . 121.4(9) ?
C215 C210 C202 . 119.5(9) ?
C210 C211 C212 . 119.7(12) ?
C210 C211 H21D . 120.1 ?
C212 C211 H21D . 120.1 ?
C213 C212 C211 . 120.4(14) ?
C213 C212 H21E . 119.8 ?
C211 C212 H21E . 119.8 ?
C212 C213 C214 . 120.6(11) ?
C212 C213 H21F . 119.7 ?
C214 C213 H21F . 119.7 ?
C215 C214 C213 . 119.1(13) ?
C215 C214 H21G . 120.4 ?
C213 C214 H21G . 120.4 ?
C214 C215 C210 . 121.1(13) ?
C214 C215 H21H . 119.5 ?
C210 C215 H21H . 119.5 ?
C31 Tl3 C32 . 170.5(4) y
C31 Tl3 O302 . 98.4(4) ?
C32 Tl3 O302 . 91.1(3) ?
C31 Tl3 O301 . 86.4(3) ?
C32 Tl3 O301 . 97.1(3) ?
O302 Tl3 O301 . 74.7(2) y
C31 Tl3 O202 . 93.4(3) ?
C32 Tl3 O202 . 87.9(3) ?
O302 Tl3 O202 . 75.8(2) y
O301 Tl3 O202 . 150.2(2) y
Tl3 C31 H31A . 109.5 ?
Tl3 C31 H31B . 109.5 ?
H31A C31 H31B . 109.5 ?
Tl3 C31 H31C . 109.5 ?
H31A C31 H31C . 109.5 ?
H31B C31 H31C . 109.5 ?
Tl3 C32 H32A . 109.5 ?
Tl3 C32 H32B . 109.5 ?
H32A C32 H32B . 109.5 ?
Tl3 C32 H32C . 109.5 ?
H32A C32 H32C . 109.5 ?
H32B C32 H32C . 109.5 ?
C301 O301 Tl3 . 128.7(6) ?
C302 O302 Tl3 . 124.0(5) ?
C302 O302 Tl2 . 120.1(5) ?
Tl3 O302 Tl2 . 104.2(2) ?
O301 C301 C303 . 125.7(8) ?
O301 C301 C304 . 115.7(8) ?
C303 C301 C304 . 118.5(8) ?
O302 C302 C303 . 126.5(9) ?
O302 C302 C310 . 116.1(8) ?
C303 C302 C310 . 117.4(8) ?
C302 C303 C301 . 127.4(9) ?
C302 C303 H30A . 116.3 ?
C301 C303 H30A . 116.3 ?
C309 C304 C305 . 118.0(8) ?
C309 C304 C301 . 124.3(8) ?
C305 C304 C301 . 117.7(8) ?
C306 C305 C304 . 121.1(9) ?
C306 C305 H30B . 119.4 ?
C304 C305 H30B . 119.4 ?
C305 C306 C307 . 119.6(10) ?
C305 C306 H30C . 120.2 ?
C307 C306 H30C . 120.2 ?
C306 C307 C308 . 120.7(9) ?
C306 C307 H30D . 119.7 ?
C308 C307 H30D . 119.7 ?
C307 C308 C309 . 119.2(9) ?
C307 C308 H30E . 120.4 ?
C309 C308 H30E . 120.4 ?
C304 C309 C308 . 121.4(9) ?
C304 C309 H30F . 119.3 ?
C308 C309 H30F . 119.3 ?
C311 C310 C315 . 118.3(9) ?
C311 C310 C302 . 121.0(8) ?
C315 C310 C302 . 120.7(8) ?
C312 C311 C310 . 120.5(9) ?
C312 C311 H31D . 119.7 ?
C310 C311 H31D . 119.7 ?
C311 C312 C313 . 121.3(9) ?
C311 C312 H31E . 119.3 ?
C313 C312 H31E . 119.3 ?
C312 C313 C314 . 119.4(9) ?
C312 C313 H31F . 120.3 ?
C314 C313 H31F . 120.3 ?
C315 C314 C313 . 120.0(9) ?
C315 C314 H31G . 120.0 ?
C313 C314 H31G . 120.0 ?
C314 C315 C310 . 120.4(9) ?
C314 C315 H31H . 119.8 ?
C310 C315 H31H . 119.8 ?

loop_
_geom_bond_atom_site_label_1
_geom_bond_atom_site_label_2
_geom_bond_site_symmetry_2
_geom_bond_distance
_geom_bond_publ_flag
Tl1 C11 . 2.125(10) y
Tl1 C12 . 2.136(10) y
Tl1 O102 . 2.448(6) y
Tl1 O101 . 2.482(6) y
Tl1 O102 5_576 2.762(6) y
C11 H11A . .9600 ?
C11 H11B . .9600 ?
C11 H11C . .9600 ?
C12 H12A . .9600 ?
C12 H12B . .9600 ?
C12 H12C . .9600 ?
O101 C101 . 1.246(11) ?
O102 C102 . 1.267(11) ?
O102 Tl1 5_576 2.762(6) ?
C101 C103 . 1.407(12) ?
C101 C104 . 1.502(12) ?
C102 C103 . 1.409(12) ?
C102 C110 . 1.496(12) ?
C103 H10A . .9300 ?
C104 C109 . 1.360(13) ?
C104 C105 . 1.389(12) ?
C105 C106 . 1.382(13) ?
C105 H10B . .9300 ?
C106 C107 . 1.383(15) ?
C106 H10C . .9300 ?
C107 C108 . 1.372(15) ?
C107 H10D . .9300 ?
C108 C109 . 1.380(14) ?
C108 H10E . .9300 ?
C109 H10F . .9300 ?
C110 C111 . 1.388(12) ?
C110 C115 . 1.407(13) ?
C111 C112 . 1.380(14) ?
C111 H11D . .9300 ?
C112 C113 . 1.379(16) ?
C112 H11E . .9300 ?
C113 C114 . 1.391(16) ?
C113 H11F . .9300 ?
C114 C115 . 1.379(13) ?
C114 H11G . .9300 ?
C115 H11H . .9300 ?
Tl2 C22 . 2.120(11) y
Tl2 C21 . 2.133(10) y
Tl2 O202 . 2.441(6) y
Tl2 O201 . 2.447(6) y
Tl2 O302 . 2.764(6) y
C21 H21A . .9600 ?
C21 H21B . .9600 ?
C21 H21C . .9600 ?
C22 H22A . .9600 ?
C22 H22B . .9600 ?
C22 H22C . .9600 ?
O201 C201 . 1.260(10) ?
O202 C202 . 1.262(11) ?
C201 C203 . 1.415(12) ?
C201 C204 . 1.514(12) ?
C202 C203 . 1.412(12) ?
C202 C210 . 1.492(12) ?
C203 H20A . .9300 ?
C204 C209 . 1.378(13) ?
C204 C205 . 1.382(13) ?
C205 C206 . 1.382(14) ?
C205 H20B . .9300 ?
C206 C207 . 1.374(14) ?
C206 H20C . .9300 ?
C207 C208 . 1.387(14) ?
C207 H20D . .9300 ?
C208 C209 . 1.392(14) ?
C208 H20E . .9300 ?
C209 H20F . .9300 ?
C210 C211 . 1.384(15) ?
C210 C215 . 1.387(15) ?
C211 C212 . 1.393(16) ?
C211 H21D . .9300 ?
C212 C213 . 1.36(2) ?
C212 H21E . .9300 ?
C213 C214 . 1.38(2) ?
C213 H21F . .9300 ?
C214 C215 . 1.380(16) ?
C214 H21G . .9300 ?
C215 H21H . .9300 ?
Tl3 C31 . 2.102(11) y
Tl3 C32 . 2.122(11) y
Tl3 O302 . 2.439(6) y
Tl3 O301 . 2.472(6) y
Tl3 O202 . 2.808(6) y
C31 H31A . .9600 ?
C31 H31B . .9600 ?
C31 H31C . .9600 ?
C32 H32A . .9600 ?
C32 H32B . .9600 ?
C32 H32C . .9600 ?
O301 C301 . 1.253(11) ?
O302 C302 . 1.295(11) ?
C301 C303 . 1.415(13) ?
C301 C304 . 1.515(12) ?
C302 C303 . 1.399(13) ?
C302 C310 . 1.492(13) ?
C303 H30A . .9300 ?
C304 C309 . 1.383(13) ?
C304 C305 . 1.404(13) ?
C305 C306 . 1.376(14) ?
C305 H30B . .9300 ?
C306 C307 . 1.377(15) ?
C306 H30C . .9300 ?
C307 C308 . 1.385(15) ?
C307 H30D . .9300 ?
C308 C309 . 1.386(13) ?
C308 H30E . .9300 ?
C309 H30F . .9300 ?
C310 C311 . 1.390(13) ?
C310 C315 . 1.400(13) ?
C311 C312 . 1.364(14) ?
C311 H31D . .9300 ?
C312 C313 . 1.371(14) ?
C312 H31E . .9300 ?
C313 C314 . 1.384(14) ?
C313 H31F . .9300 ?
C314 C315 . 1.382(14) ?
C314 H31G . .9300 ?
C315 H31H . .9300 ?

loop_
_geom_torsion_atom_site_label_1
_geom_torsion_atom_site_label_2
_geom_torsion_atom_site_label_3
_geom_torsion_atom_site_label_4
_geom_torsion_site_symmetry_1
_geom_torsion_site_symmetry_4
_geom_torsion
C11 Tl1 O101 C101 . . -122.4(7)
C12 Tl1 O101 C101 . . 66.3(7)
O102 Tl1 O101 C101 . . -32.0(7)
O102 Tl1 O101 C101 5_576 . -20.2(9)
C11 Tl1 O102 C102 . . 124.2(7)
C12 Tl1 O102 C102 . . -58.2(7)
O101 Tl1 O102 C102 . . 27.3(7)
O102 Tl1 O102 C102 5_576 . -146.7(8)
C11 Tl1 O102 Tl1 . 5_576 -89.1(3)
C12 Tl1 O102 Tl1 . 5_576 88.5(3)
O101 Tl1 O102 Tl1 . 5_576 174.0(3)
Tl1 O101 C101 C103 . . 27.4(12)
Tl1 O101 C101 C104 . . -155.5(6)
Tl1 O102 C102 C103 . . -18.7(13)
Tl1 O102 C102 C103 5_576 . -160.7(7)
Tl1 O102 C102 C110 . . 164.5(5)
Tl1 O102 C102 C110 5_576 . 22.6(10)
O101 C101 C103 C102 . . -1.4(16)
C104 C101 C103 C102 . . -178.6(9)
O102 C102 C103 C101 . . -3.6(16)
C110 C102 C103 C101 . . 173.2(9)
O101 C101 C104 C109 . . 151.9(9)
C103 C101 C104 C109 . . -30.7(13)
O101 C101 C104 C105 . . -25.8(12)
C103 C101 C104 C105 . . 151.6(9)
C109 C104 C105 C106 . . 1.3(15)
C101 C104 C105 C106 . . 179.1(9)
C104 C105 C106 C107 . . -2.5(16)
C105 C106 C107 C108 . . 1.9(17)
C106 C107 C108 C109 . . -.2(18)
C105 C104 C109 C108 . . .4(16)
C101 C104 C109 C108 . . -177.3(10)
C107 C108 C109 C104 . . -.9(18)
O102 C102 C110 C111 . . 44.7(12)
C103 C102 C110 C111 . . -132.4(9)
O102 C102 C110 C115 . . -133.7(9)
C103 C102 C110 C115 . . 49.2(12)
C115 C110 C111 C112 . . -.6(14)
C102 C110 C111 C112 . . -179.0(9)
C110 C111 C112 C113 . . 1.5(16)
C111 C112 C113 C114 . . -.9(17)
C112 C113 C114 C115 . . -.7(16)
C113 C114 C115 C110 . . 1.7(14)
C111 C110 C115 C114 . . -1.1(13)
C102 C110 C115 C114 . . 177.4(8)
C22 Tl2 O201 C201 . . -60.5(8)
C21 Tl2 O201 C201 . . 127.3(8)
O202 Tl2 O201 C201 . . 30.6(7)
O302 Tl2 O201 C201 . . 22.5(10)
C22 Tl2 O202 C202 . . 56.9(7)
C21 Tl2 O202 C202 . . -125.1(7)
O201 Tl2 O202 C202 . . -32.9(7)
O302 Tl2 O202 C202 . . 143.2(7)
Tl2 O201 C201 C203 . . -18.7(13)
Tl2 O201 C201 C204 . . 161.1(6)
Tl2 O202 C202 C203 . . 25.4(13)
Tl2 O202 C202 C210 . . -156.4(6)
O202 C202 C203 C201 . . 4.6(16)
C210 C202 C203 C201 . . -173.6(9)
O201 C201 C203 C202 . . -8.7(15)
C204 C201 C203 C202 . . 171.5(9)
O201 C201 C204 C209 . . 156.7(9)
C203 C201 C204 C209 . . -23.6(13)
O201 C201 C204 C205 . . -22.7(12)
C203 C201 C204 C205 . . 157.0(9)
C209 C204 C205 C206 . . .8(15)
C201 C204 C205 C206 . . -179.7(9)
C204 C205 C206 C207 . . -1.7(17)
C205 C206 C207 C208 . . 1.3(17)
C206 C207 C208 C209 . . -.1(16)
C205 C204 C209 C208 . . .4(14)
C201 C204 C209 C208 . . -179.0(9)
C207 C208 C209 C204 . . -.7(16)
O202 C202 C210 C211 . . 132.1(10)
C203 C202 C210 C211 . . -49.5(12)
O202 C202 C210 C215 . . -48.5(12)
C203 C202 C210 C215 . . 130.0(9)
C215 C210 C211 C212 . . .9(16)
C202 C210 C211 C212 . . -179.7(10)
C210 C211 C212 C213 . . -2.5(19)
C211 C212 C213 C214 . . 2(2)
C212 C213 C214 C215 . . 0(2)
C213 C214 C215 C210 . . -1.7(17)
C211 C210 C215 C214 . . 1.2(15)
C202 C210 C215 C214 . . -178.2(9)
C31 Tl3 O301 C301 . . -125.9(8)
C32 Tl3 O301 C301 . . 63.0(8)
O302 Tl3 O301 C301 . . -26.2(8)
C31 Tl3 O302 C302 . . 120.7(7)
C32 Tl3 O302 C302 . . -60.3(7)
O301 Tl3 O302 C302 . . 36.7(7)
C31 Tl3 O302 Tl2 . . -96.7(4)
C32 Tl3 O302 Tl2 . . 82.3(3)
O301 Tl3 O302 Tl2 . . 179.3(3)
C22 Tl2 O302 C302 . . -117.6(7)
C21 Tl2 O302 C302 . . 53.6(7)
O202 Tl2 O302 C302 . . 150.5(6)
O201 Tl2 O302 C302 . . 158.6(6)
C22 Tl2 O302 Tl3 . . 97.9(3)
C21 Tl2 O302 Tl3 . . -90.9(3)
O202 Tl2 O302 Tl3 . . 6.1(2)
O201 Tl2 O302 Tl3 . . 14.1(5)
Tl3 O301 C301 C303 . . 9.9(14)
Tl3 O301 C301 C304 . . -166.3(6)
Tl3 O302 C302 C303 . . -34.6(12)
Tl2 O302 C302 C303 . . -171.7(7)
Tl3 O302 C302 C310 . . 146.4(6)
Tl2 O302 C302 C310 . . 9.3(10)
O302 C302 C303 C301 . . 1.1(16)
C310 C302 C303 C301 . . -180.0(9)
O301 C301 C303 C302 . . 13.1(16)
C304 C301 C303 C302 . . -170.8(9)
O301 C301 C304 C309 . . -162.7(9)
C303 C301 C304 C309 . . 20.8(13)
O301 C301 C304 C305 . . 15.6(12)
C303 C301 C304 C305 . . -160.9(9)
C309 C304 C305 C306 . . -2.5(14)
C301 C304 C305 C306 . . 179.1(9)
C304 C305 C306 C307 . . 2.4(15)
C305 C306 C307 C308 . . -1.6(16)
C306 C307 C308 C309 . . .9(16)
C305 C304 C309 C308 . . 1.8(14)
C301 C304 C309 C308 . . -179.9(9)
C307 C308 C309 C304 . . -1.0(15)
O302 C302 C310 C311 . . 58.0(11)
C303 C302 C310 C311 . . -121.1(10)
O302 C302 C310 C315 . . -121.1(9)
C303 C302 C310 C315 . . 59.8(12)
C315 C310 C311 C312 . . -.1(13)
C302 C310 C311 C312 . . -179.3(8)
C310 C311 C312 C313 . . .4(15)
C311 C312 C313 C314 . . .0(15)
C312 C313 C314 C315 . . -.7(15)
C313 C314 C315 C310 . . 1.0(14)
C311 C310 C315 C314 . . -.5(14)
C302 C310 C315 C314 . . 178.6(8)
